data_7102507
loop_
_publ_author_name
'Boschetti, Fr\'ed\'eric'
'Denat, Franck'
'Espinosa, Enrique'
'Lagrange, Jean-Marie'
'Guilard, Roger'

_publ_section_title
;
 A powerful route to C-functionalised tetraazamacrocycles.
;
_journal_issue 5
_journal_name_full 'Chemical communications (Cambridge, England)'
_journal_page_first 588
_journal_page_last 589
_journal_paper_doi 10.1039/b315285e
_journal_year 2004
_chemical_formula_moiety 'C10 H28 N4 O1,4(N O3),2(H2 O)'
_chemical_formula_sum 'C10 H32 N8 O15'
_chemical_formula_weight 504.44
_chemical_name_systematic
;
?
;
_space_group_IT_number 4
_symmetry_cell_setting monoclinic
_symmetry_space_group_name_Hall 'P 2yb'
_symmetry_space_group_name_H-M 'P 1 21 1'
_atom_sites_solution_hydrogens geom
_atom_sites_solution_primary direct
_atom_sites_solution_secondary difmap
_audit_creation_method SHELXL-97
_cell_angle_alpha 90.0
_cell_angle_beta 91.284(5)
_cell_angle_gamma 90.0
_cell_formula_units_Z 2
_cell_length_a 8.415(5)
_cell_length_b 10.176(5)
_cell_length_c 12.718(5)
_cell_measurement_reflns_used 4168
_cell_measurement_temperature 115(2)
_cell_measurement_theta_max 26.04
_cell_measurement_theta_min 1.60
_cell_volume 1088.8(9)
_computing_structure_refinement 'SHELXL-97 (Sheldrick, 1997)'
_diffrn_ambient_temperature 115(2)
_diffrn_measured_fraction_theta_full 0.987
_diffrn_measured_fraction_theta_max 0.987
_diffrn_radiation_monochromator graphite
_diffrn_radiation_source 'fine-focus sealed tube'
_diffrn_radiation_type MoK\a
_diffrn_radiation_wavelength 0.71069
_diffrn_reflns_av_R_equivalents 0.0250
_diffrn_reflns_av_sigmaI/netI 0.0450
_diffrn_reflns_limit_h_max 10
_diffrn_reflns_limit_h_min -10
_diffrn_reflns_limit_k_max 12
_diffrn_reflns_limit_k_min -12
_diffrn_reflns_limit_l_max 15
_diffrn_reflns_limit_l_min -15
_diffrn_reflns_number 4168
_diffrn_reflns_theta_full 26.04
_diffrn_reflns_theta_max 26.04
_diffrn_reflns_theta_min 1.60
_exptl_absorpt_coefficient_mu 0.143
_exptl_absorpt_correction_type none
_exptl_crystal_colour Colourless
_exptl_crystal_density_diffrn 1.539
_exptl_crystal_density_method 'not measured'
_exptl_crystal_description Prism
_exptl_crystal_F_000 536
_exptl_crystal_size_max 0.23
_exptl_crystal_size_mid 0.20
_exptl_crystal_size_min 0.18
_refine_diff_density_max 0.223
_refine_diff_density_min -0.225
_refine_diff_density_rms 0.049
_refine_ls_abs_structure_details 'Flack H D (1983), Acta Cryst. A39, 876-881'
_refine_ls_abs_structure_Flack 0(2)
_refine_ls_extinction_method none
_refine_ls_goodness_of_fit_ref 1.056
_refine_ls_hydrogen_treatment mixed
_refine_ls_matrix_type full
_refine_ls_number_parameters 324
_refine_ls_number_reflns 4168
_refine_ls_number_restraints 93
_refine_ls_restrained_S_all 1.048
_refine_ls_R_factor_all 0.0585
_refine_ls_R_factor_gt 0.0458
_refine_ls_shift/su_max 0.001
_refine_ls_shift/su_mean 0.000
_refine_ls_structure_factor_coef Fsqd
_refine_ls_weighting_details 'calc w=1/[\s^2^(Fo^2^)+(0.0255P)^2^+0.9308P] where P=(Fo^2^+2Fc^2^)/3'
_refine_ls_weighting_scheme calc
_refine_ls_wR_factor_gt 0.1021
_refine_ls_wR_factor_ref 0.1089
_reflns_number_gt 3471
_reflns_number_total 4168
_reflns_threshold_expression >2sigma(I)
_cod_data_source_file b315285e.txt
_cod_data_source_block jml418
_cod_depositor_comments
;
The following automatic conversions were performed:
'_symmetry_cell_setting' value 'Monoclinic' changed to 'monoclinic'
according to '/home/saulius/struct/CIF-dictionaries/cif_core.dic'
dictionary named 'cif_core.dic' version 2.4.1 from
2010-06-29.

'_exptl_absorpt_correction_type' value 'None' changed to
'none' according to '/home/saulius/struct/CIF-dictionaries/cif_core.dic'
dictionary named 'cif_core.dic' version 2.4.1 from 2010-06-29.

Automatic conversion script
Id: cif_fix_enum 1527 2010-12-29 10:47:43Z saulius 
;
_cod_original_sg_symbol_H-M 'P 21'
_cod_database_code 7102507

loop_
_symmetry_equiv_pos_as_xyz
'x, y, z'
'-x, y+1/2, -z'

loop_
_atom_site_label
_atom_site_type_symbol
_atom_site_fract_x
_atom_site_fract_y
_atom_site_fract_z
_atom_site_U_iso_or_equiv
_atom_site_adp_type
_atom_site_occupancy
_atom_site_symmetry_multiplicity
_atom_site_calc_flag
_atom_site_refinement_flags
_atom_site_disorder_assembly
_atom_site_disorder_group
N1A N 0.2871(3) 0.7410(3) 0.7838(3) 0.0170(7) Uani 0.612(7) 1 d PU A 1
H1A1 H 0.2836 0.8075 0.8304 0.0269(12) Uiso 0.612(7) 1 calc PR A 1
H1A2 H 0.2005 0.7476 0.7413 0.0269(12) Uiso 0.612(7) 1 calc PR A 1
N2A N 0.7348(3) 0.7465(3) 0.7259(3) 0.0166(7) Uani 0.612(7) 1 d PU A 1
H2A1 H 0.7431 0.8145 0.6811 0.0269(12) Uiso 0.612(7) 1 calc PR A 1
H2A2 H 0.8189 0.7500 0.7707 0.0269(12) Uiso 0.612(7) 1 calc PR A 1
N3A N 0.7028(3) 0.2573(3) 0.7179(3) 0.0189(8) Uani 0.612(7) 1 d PU A 1
H3A1 H 0.7071 0.1903 0.6718 0.0269(12) Uiso 0.612(7) 1 calc PR A 1
H3A2 H 0.7882 0.2500 0.7614 0.0269(12) Uiso 0.612(7) 1 calc PR A 1
N4A N 0.2658(3) 0.2485(3) 0.7718(3) 0.0206(8) Uani 0.612(7) 1 d PU A 1
H4A1 H 0.2553 0.1790 0.8148 0.0269(12) Uiso 0.612(7) 1 calc PR A 1
H4A2 H 0.1834 0.2463 0.7254 0.0269(12) Uiso 0.612(7) 1 calc PR A 1
O4A O 0.8579(4) 0.4906(5) 0.8021(3) 0.0235(12) Uani 0.612(7) 1 d PU A 1
H4A H 0.8267 0.5026 0.8619 0.0269(12) Uiso 0.612(7) 1 calc PR A 1
C1A C 0.4345(3) 0.7576(4) 0.7178(3) 0.0150(8) Uani 0.612(7) 1 d PU A 1
H1A1' H 0.4249 0.8373 0.6762 0.0269(12) Uiso 0.612(7) 1 calc PR A 1
H1A2' H 0.4431 0.6839 0.6698 0.0269(12) Uiso 0.612(7) 1 calc PR A 1
C2A C 0.5851(3) 0.7651(4) 0.7884(3) 0.0176(9) Uani 0.612(7) 1 d PU A 1
H2A1' H 0.5891 0.8499 0.8232 0.0269(12) Uiso 0.612(7) 1 calc PR A 1
H2A2' H 0.5803 0.6978 0.8423 0.0269(12) Uiso 0.612(7) 1 calc PR A 1
C3A C 0.7448(4) 0.6235(5) 0.6650(4) 0.0240(9) Uani 0.612(7) 1 d PU A 1
H3A1' H 0.8462 0.6210 0.6303 0.0269(12) Uiso 0.612(7) 1 calc PR A 1
H3A2' H 0.6619 0.6238 0.6108 0.0269(12) Uiso 0.612(7) 1 calc PR A 1
C4A C 0.7285(4) 0.5010(5) 0.7300(3) 0.0213(8) Uani 0.612(7) 1 d PU A 1
H4A3 H 0.6299 0.5065 0.7693 0.0269(12) Uiso 0.612(7) 1 calc PR A 1
C5A C 0.7186(4) 0.3841(4) 0.6571(3) 0.0207(9) Uani 0.612(7) 1 d PU A 1
H5A1 H 0.8135 0.3805 0.6152 0.0269(12) Uiso 0.612(7) 1 calc PR A 1
H5A2 H 0.6277 0.3941 0.6095 0.0269(12) Uiso 0.612(7) 1 calc PR A 1
C6A C 0.5591(4) 0.2395(5) 0.7811(3) 0.0203(9) Uani 0.612(7) 1 d PU A 1
H6A1 H 0.5490 0.3131 0.8290 0.0269(12) Uiso 0.612(7) 1 calc PR A 1
H6A2 H 0.5698 0.1600 0.8227 0.0269(12) Uiso 0.612(7) 1 calc PR A 1
C7A C 0.4130(4) 0.2304(4) 0.7127(3) 0.0184(9) Uani 0.612(7) 1 d PU A 1
H7A1 H 0.4178 0.2968 0.6582 0.0269(12) Uiso 0.612(7) 1 calc PR A 1
H7A2 H 0.4102 0.1451 0.6788 0.0269(12) Uiso 0.612(7) 1 calc PR A 1
C8A C 0.2502(4) 0.3721(4) 0.8373(3) 0.0165(8) Uani 0.612(7) 1 d PU A 1
H8A1 H 0.3318 0.3725 0.8924 0.0269(12) Uiso 0.612(7) 1 calc PR A 1
H8A2 H 0.1475 0.3726 0.8705 0.0269(12) Uiso 0.612(7) 1 calc PR A 1
C9A C 0.2664(4) 0.4958(5) 0.7697(3) 0.0174(8) Uani 0.612(7) 1 d PU A 1
H9A1 H 0.3605 0.4894 0.7273 0.0269(12) Uiso 0.612(7) 1 calc PR A 1
H9A2 H 0.1745 0.5046 0.7228 0.0269(12) Uiso 0.612(7) 1 calc PR A 1
C10A C 0.2793(4) 0.6153(4) 0.8418(3) 0.0212(9) Uani 0.612(7) 1 d PU A 1
H10A H 0.1880 0.6170 0.8870 0.0269(12) Uiso 0.612(7) 1 calc PR A 1
H10B H 0.3737 0.6066 0.8863 0.0269(12) Uiso 0.612(7) 1 calc PR A 1
N1B N 0.7028(3) 0.2573(3) 0.7179(3) 0.0189(8) Uani 0.388(7) 1 d PU A 2
H1B1 H 0.7071 0.1903 0.6718 0.0269(12) Uiso 0.388(7) 1 calc PR A 2
H1B2 H 0.7882 0.2500 0.7614 0.0269(12) Uiso 0.388(7) 1 calc PR A 2
N2B N 0.2658(3) 0.2485(3) 0.7718(3) 0.0206(8) Uani 0.388(7) 1 d PU A 2
H2B1 H 0.2553 0.1790 0.8148 0.0269(12) Uiso 0.388(7) 1 calc PR A 2
H2B2 H 0.1834 0.2463 0.7254 0.0269(12) Uiso 0.388(7) 1 calc PR A 2
N3B N 0.2871(3) 0.7410(3) 0.7838(3) 0.0170(7) Uani 0.388(7) 1 d PU A 2
H3B1 H 0.2836 0.8075 0.8304 0.0269(12) Uiso 0.388(7) 1 calc PR A 2
H3B2 H 0.2005 0.7476 0.7413 0.0269(12) Uiso 0.388(7) 1 calc PR A 2
N4B N 0.7348(3) 0.7465(3) 0.7259(3) 0.0166(7) Uani 0.388(7) 1 d PU A 2
H4B1 H 0.7431 0.8145 0.6811 0.0269(12) Uiso 0.388(7) 1 calc PR A 2
H4B2 H 0.8189 0.7500 0.7707 0.0269(12) Uiso 0.388(7) 1 calc PR A 2
O4B O 0.1468(8) 0.5121(11) 0.6979(5) 0.039(3) Uani 0.388(7) 1 d PU A 2
H4B H 0.1780 0.5572 0.6491 0.0269(12) Uiso 0.388(7) 1 calc PR A 2
C1B C 0.5591(4) 0.2395(5) 0.7811(3) 0.0203(9) Uani 0.388(7) 1 d PU A 2
H1B1' H 0.5490 0.3131 0.8290 0.0269(12) Uiso 0.388(7) 1 calc PR A 2
H1B2' H 0.5698 0.1600 0.8227 0.0269(12) Uiso 0.388(7) 1 calc PR A 2
C2B C 0.4130(4) 0.2304(4) 0.7127(3) 0.0184(9) Uani 0.388(7) 1 d PU A 2
H2B1' H 0.4178 0.2968 0.6582 0.0269(12) Uiso 0.388(7) 1 calc PR A 2
H2B2' H 0.4102 0.1451 0.6788 0.0269(12) Uiso 0.388(7) 1 calc PR A 2
C3B C 0.2502(4) 0.3721(4) 0.8373(3) 0.0165(8) Uani 0.388(7) 1 d PU A 2
H3B1' H 0.3318 0.3725 0.8924 0.0269(12) Uiso 0.388(7) 1 calc PR A 2
H3B2' H 0.1475 0.3726 0.8705 0.0269(12) Uiso 0.388(7) 1 calc PR A 2
C4B C 0.2664(4) 0.4958(5) 0.7697(3) 0.0174(8) Uani 0.388(7) 1 d PU A 2
H4B3 H 0.3660 0.4888 0.7315 0.0269(12) Uiso 0.388(7) 1 calc PR A 2
C5B C 0.2793(4) 0.6153(4) 0.8418(3) 0.0212(9) Uani 0.388(7) 1 d PU A 2
H5B1 H 0.1880 0.6170 0.8870 0.0269(12) Uiso 0.388(7) 1 calc PR A 2
H5B2 H 0.3737 0.6066 0.8863 0.0269(12) Uiso 0.388(7) 1 calc PR A 2
C6B C 0.4345(3) 0.7576(4) 0.7178(3) 0.0150(8) Uani 0.388(7) 1 d PU A 2
H6B1 H 0.4249 0.8373 0.6762 0.0269(12) Uiso 0.388(7) 1 calc PR A 2
H6B2 H 0.4431 0.6839 0.6698 0.0269(12) Uiso 0.388(7) 1 calc PR A 2
C7B C 0.5851(3) 0.7651(4) 0.7884(3) 0.0176(9) Uani 0.388(7) 1 d PU A 2
H7B1 H 0.5891 0.8499 0.8232 0.0269(12) Uiso 0.388(7) 1 calc PR A 2
H7B2 H 0.5803 0.6978 0.8423 0.0269(12) Uiso 0.388(7) 1 calc PR A 2
C8B C 0.7448(4) 0.6235(5) 0.6650(4) 0.0240(9) Uani 0.388(7) 1 d PU A 2
H8B1 H 0.8462 0.6210 0.6303 0.0269(12) Uiso 0.388(7) 1 calc PR A 2
H8B2 H 0.6619 0.6238 0.6108 0.0269(12) Uiso 0.388(7) 1 calc PR A 2
C9B C 0.7285(4) 0.5010(5) 0.7300(3) 0.0213(8) Uani 0.388(7) 1 d PU A 2
H9B1 H 0.6333 0.5061 0.7715 0.0269(12) Uiso 0.388(7) 1 calc PR A 2
H9B2 H 0.8195 0.4920 0.7777 0.0269(12) Uiso 0.388(7) 1 calc PR A 2
C10B C 0.7186(4) 0.3841(4) 0.6571(3) 0.0207(9) Uani 0.388(7) 1 d PU A 2
H10C H 0.8135 0.3805 0.6152 0.0269(12) Uiso 0.388(7) 1 calc PR A 2
H10D H 0.6277 0.3941 0.6095 0.0269(12) Uiso 0.388(7) 1 calc PR A 2
N10 N 0.9189(4) 0.0810(4) 0.8970(3) 0.0280(9) Uani 1 1 d U . .
O11 O 0.9505(3) 0.2007(3) 0.8740(3) 0.0331(8) Uani 1 1 d U . .
O12 O 0.9932(3) 0.0290(4) 0.9705(2) 0.0319(8) Uani 1 1 d U . .
O13 O 0.8089(4) 0.0233(4) 0.8505(3) 0.0601(11) Uani 1 1 d U . .
N20 N 1.3509(4) 0.0095(4) 0.9587(3) 0.0314(9) Uani 1 1 d U . .
O21 O 1.3232(3) -0.0081(3) 0.86274(19) 0.0255(6) Uani 1 1 d U . .
O22 O 1.3671(4) 0.1252(4) 0.9935(3) 0.0420(9) Uani 1 1 d U . .
O23 O 1.3648(6) -0.0842(4) 1.0155(3) 0.0709(13) Uani 1 1 d U . .
N30 N 0.3550(3) 0.4891(4) 0.4560(2) 0.0229(7) Uani 1 1 d U . .
O31 O 0.3812(6) 0.5912(4) 0.5091(3) 0.0718(13) Uani 1 1 d U . .
O32 O 0.3677(4) 0.3778(4) 0.4929(3) 0.0409(9) Uani 1 1 d U . .
O33 O 0.3171(3) 0.4998(3) 0.3607(2) 0.0275(7) Uani 1 1 d U . .
N40 N -0.0816(3) 0.4168(4) 0.3962(2) 0.0216(8) Uani 1 1 d U . .
O41 O -0.0093(3) 0.4765(4) 0.4708(2) 0.0346(8) Uani 1 1 d U . .
O42 O -0.0549(3) 0.3010(3) 0.3754(3) 0.0269(7) Uani 1 1 d U . .
O43 O -0.1747(4) 0.4787(4) 0.3411(3) 0.0713(13) Uani 1 1 d U . .
OW1 O 0.9480(3) -0.2382(3) 0.8912(2) 0.0255(7) Uani 1 1 d D . .
HW11 H 0.946(4) -0.279(2) 0.9583(13) 0.0269(12) Uiso 1 1 d D . .
HW12 H 0.935(4) -0.1453(11) 0.903(2) 0.0269(12) Uiso 1 1 d D . .
OW2 O -0.0401(3) 0.7431(4) 0.3911(3) 0.0292(7) Uani 1 1 d D . .
HW21 H -0.064(4) 0.8154(18) 0.4358(18) 0.0269(12) Uiso 1 1 d D . .
HW22 H -0.033(4) 0.6652(17) 0.4341(19) 0.0269(12) Uiso 1 1 d D . .

loop_
_atom_site_aniso_label
_atom_site_aniso_U_11
_atom_site_aniso_U_22
_atom_site_aniso_U_33
_atom_site_aniso_U_23
_atom_site_aniso_U_13
_atom_site_aniso_U_12
N1A 0.0176(13) 0.0148(17) 0.0190(18) -0.0074(14) 0.0060(13) 0.0000(14)
N2A 0.0103(12) 0.0184(18) 0.0215(18) 0.0125(14) 0.0049(12) -0.0013(14)
N3A 0.0156(13) 0.0145(18) 0.027(2) 0.0048(15) -0.0013(13) -0.0002(14)
N4A 0.0269(15) 0.0083(17) 0.026(2) -0.0063(15) -0.0052(13) -0.0016(15)
O4A 0.021(2) 0.017(2) 0.032(3) -0.009(2) -0.0026(17) -0.0022(18)
C1A 0.0089(13) 0.011(2) 0.025(2) 0.0020(16) -0.0032(14) -0.0020(14)
C2A 0.0125(15) 0.017(2) 0.023(2) -0.0007(16) -0.0072(14) 0.0034(15)
C3A 0.0185(18) 0.024(2) 0.030(2) 0.0009(18) 0.0059(16) -0.0025(17)
C4A 0.0167(16) 0.019(2) 0.028(2) 0.0050(18) -0.0021(14) 0.0032(16)
C5A 0.0193(18) 0.021(2) 0.022(2) 0.0041(17) 0.0030(15) -0.0085(17)
C6A 0.0267(17) 0.020(2) 0.014(2) 0.0010(17) 0.0058(15) -0.0008(18)
C7A 0.0254(17) 0.014(2) 0.016(2) 0.0016(16) 0.0092(15) -0.0029(16)
C8A 0.0182(17) 0.0086(19) 0.023(2) -0.0011(16) 0.0039(15) 0.0010(15)
C9A 0.0177(16) 0.0120(18) 0.0227(19) -0.0033(17) 0.0037(14) -0.0024(16)
C10A 0.0237(19) 0.015(2) 0.026(2) 0.0013(17) 0.0077(16) 0.0072(17)
N1B 0.0156(13) 0.0145(18) 0.027(2) 0.0048(15) -0.0013(13) -0.0002(14)
N2B 0.0269(15) 0.0083(17) 0.026(2) -0.0063(15) -0.0052(13) -0.0016(15)
N3B 0.0176(13) 0.0148(17) 0.0190(18) -0.0074(14) 0.0060(13) 0.0000(14)
N4B 0.0103(12) 0.0184(18) 0.0215(18) 0.0125(14) 0.0049(12) -0.0013(14)
O4B 0.044(4) 0.050(6) 0.022(4) 0.016(4) 0.001(3) 0.010(4)
C1B 0.0267(17) 0.020(2) 0.014(2) 0.0010(17) 0.0058(15) -0.0008(18)
C2B 0.0254(17) 0.014(2) 0.016(2) 0.0016(16) 0.0092(15) -0.0029(16)
C3B 0.0182(17) 0.0086(19) 0.023(2) -0.0011(16) 0.0039(15) 0.0010(15)
C4B 0.0177(16) 0.0120(18) 0.0227(19) -0.0033(17) 0.0037(14) -0.0024(16)
C5B 0.0237(19) 0.015(2) 0.026(2) 0.0013(17) 0.0077(16) 0.0072(17)
C6B 0.0089(13) 0.011(2) 0.025(2) 0.0020(16) -0.0032(14) -0.0020(14)
C7B 0.0125(15) 0.017(2) 0.023(2) -0.0007(16) -0.0072(14) 0.0034(15)
C8B 0.0185(18) 0.024(2) 0.030(2) 0.0009(18) 0.0059(16) -0.0025(17)
C9B 0.0167(16) 0.019(2) 0.028(2) 0.0050(18) -0.0021(14) 0.0032(16)
C10B 0.0193(18) 0.021(2) 0.022(2) 0.0041(17) 0.0030(15) -0.0085(17)
N10 0.0275(18) 0.021(2) 0.035(2) -0.0045(16) -0.0051(16) 0.0134(14)
O11 0.0297(15) 0.0248(19) 0.045(2) 0.0019(16) 0.0057(13) -0.0115(13)
O12 0.0313(14) 0.043(2) 0.0213(16) 0.0022(16) -0.0072(12) 0.0136(15)
O13 0.0431(17) 0.026(2) 0.109(3) 0.009(2) -0.0466(18) -0.0129(15)
N20 0.0311(17) 0.045(3) 0.0177(19) -0.0020(19) -0.0080(14) 0.0083(19)
O21 0.0471(15) 0.0156(14) 0.0140(13) 0.0026(13) 0.0021(11) -0.0051(14)
O22 0.061(2) 0.034(2) 0.031(2) -0.0159(17) -0.0041(17) -0.0111(18)
O23 0.141(4) 0.038(2) 0.033(2) 0.0225(19) -0.019(2) 0.008(2)
N30 0.0347(17) 0.0144(16) 0.0200(18) -0.0041(17) 0.0056(14) 0.0033(17)
O31 0.123(3) 0.047(2) 0.045(2) -0.025(2) -0.025(2) -0.009(2)
O32 0.058(2) 0.037(2) 0.0280(19) 0.0164(17) -0.0040(16) 0.0006(17)
O33 0.0478(16) 0.0195(16) 0.0153(14) 0.0045(13) -0.0015(12) -0.0057(15)
N40 0.0162(15) 0.031(2) 0.0173(19) -0.0031(15) -0.0024(13) 0.0133(14)
O41 0.0345(15) 0.040(2) 0.0287(17) -0.0040(18) -0.0072(13) -0.0020(16)
O42 0.0244(14) 0.0295(19) 0.0265(16) 0.0014(15) -0.0066(11) 0.0080(13)
O43 0.090(2) 0.0212(18) 0.099(3) -0.006(2) -0.081(2) 0.0074(19)
OW1 0.0298(13) 0.0265(18) 0.0203(16) -0.0005(13) 0.0000(11) 0.0120(13)
OW2 0.0227(12) 0.032(2) 0.0326(18) -0.0103(15) -0.0052(11) -0.0049(13)

loop_
_atom_type_symbol
_atom_type_description
_atom_type_scat_dispersion_real
_atom_type_scat_dispersion_imag
_atom_type_scat_source
C C 0.0033 0.0016 'International Tables Vol C Tables 4.2.6.8 and 6.1.1.4'
H H 0.0000 0.0000 'International Tables Vol C Tables 4.2.6.8 and 6.1.1.4'
N N 0.0061 0.0033 'International Tables Vol C Tables 4.2.6.8 and 6.1.1.4'
O O 0.0106 0.0060 'International Tables Vol C Tables 4.2.6.8 and 6.1.1.4'

loop_
_geom_angle_atom_site_label_1
_geom_angle_atom_site_label_2
_geom_angle_atom_site_label_3
_geom_angle
C10A N1A C1A 114.6(3)
C3A N2A C2A 116.1(3)
C6A N3A C5A 117.7(3)
C7A N4A C8A 117.9(3)
N1A C1A C2A 110.7(3)
N2A C2A C1A 111.7(3)
N2A C3A C4A 114.0(3)
O4A C4A C3A 109.9(4)
O4A C4A C5A 111.8(4)
C3A C4A C5A 108.7(3)
C4A C5A N3A 111.3(3)
N3A C6A C7A 111.4(3)
N4A C7A C6A 112.7(3)
N4A C8A C9A 111.3(3)
C10A C9A C8A 108.8(3)
N1A C10A C9A 113.1(3)
O12 N10 O13 121.4(4)
O12 N10 O11 118.5(4)
O13 N10 O11 119.9(4)
O23 N20 O21 119.1(4)
O23 N20 O22 121.5(4)
O21 N20 O22 119.4(4)
O32 N30 O33 118.0(4)
O32 N30 O31 122.9(4)
O33 N30 O31 119.1(4)
O43 N40 O42 119.4(4)
O43 N40 O41 118.3(4)
O42 N40 O41 122.2(3)

loop_
_geom_bond_atom_site_label_1
_geom_bond_atom_site_label_2
_geom_bond_distance
N1A C10A 1.479(6)
N1A C1A 1.523(4)
N2A C3A 1.476(6)
N2A C2A 1.516(4)
N3A C6A 1.478(4)
N3A C5A 1.512(5)
N4A C7A 1.474(4)
N4A C8A 1.516(5)
O4A C4A 1.412(5)
C1A C2A 1.539(5)
C3A C4A 1.503(6)
C4A C5A 1.510(6)
C6A C7A 1.493(6)
C8A C9A 1.533(6)
C9A C10A 1.525(6)
N10 O12 1.231(4)
N10 O13 1.236(5)
N10 O11 1.282(5)
N20 O23 1.200(5)
N20 O21 1.251(4)
N20 O22 1.264(6)
N30 O32 1.229(5)
N30 O33 1.251(4)
N30 O31 1.257(5)
N40 O43 1.215(4)
N40 O42 1.229(5)
N40 O41 1.270(4)

loop_
_geom_hbond_atom_site_label_D
_geom_hbond_atom_site_label_H
_geom_hbond_atom_site_label_A
_geom_hbond_distance_DH
_geom_hbond_distance_HA
_geom_hbond_distance_DA
_geom_hbond_angle_DHA
_geom_hbond_site_symmetry_A
O4A H4A O23 0.82 2.43 3.110(6) 140.5 2_757
O4A H4A O12 0.82 2.60 3.151(5) 125.7 2_757
O4B H4B O31 0.82 2.52 3.243(8) 147.7 .
OW1 HW11 O12 0.947(10) 2.21(2) 2.985(5) 138(2) 2_747
OW1 HW11 O11 0.947(10) 2.296(18) 3.149(4) 150(2) 2_747
OW1 HW12 O12 0.963(10) 2.025(17) 2.922(5) 154(2) .
OW1 HW12 O13 0.963(10) 2.120(19) 2.948(5) 143(2) .
OW2 HW21 O41 0.954(10) 2.107(18) 2.977(5) 151(3) 2_556
OW2 HW21 O42 0.954(10) 2.58(3) 3.115(4) 116(2) 2_556
OW2 HW22 O41 0.965(10) 1.985(14) 2.906(5) 159(2) .
N1A H1A1 O21 0.90 1.95 2.758(5) 148.7 1_465
N1A H1A2 O42 0.90 1.98 2.848(5) 161.8 2_556
N1A H1A2 O43 0.90 2.58 3.033(6) 111.8 2_556
N3B H3B1 O21 0.90 1.95 2.758(5) 148.7 1_465
N3B H3B2 O42 0.90 1.98 2.848(5) 161.8 2_556
N3B H3B2 O43 0.90 2.58 3.033(6) 111.8 2_556
N2A H2A2 OW1 0.90 1.86 2.738(5) 163.8 1_565
N2A H2A1 O33 0.90 2.02 2.834(5) 149.5 2_656
N2A H2A1 O32 0.90 2.47 3.189(5) 137.3 2_656
N4B H4B2 OW1 0.90 1.86 2.738(5) 163.8 1_565
N4B H4B1 O33 0.90 2.02 2.834(5) 149.5 2_656
N4B H4B1 O32 0.90 2.47 3.189(5) 137.3 2_656
N3A H3A2 O11 0.90 2.02 2.903(5) 167.0 .
N3A H3A2 O13 0.90 2.57 3.040(5) 113.0 .
N3A H3A1 O33 0.90 1.99 2.808(5) 150.0 2_646
N3A H3A1 O31 0.90 2.61 3.406(6) 148.6 2_646
N1B H1B2 O11 0.90 2.02 2.903(5) 167.0 .
N1B H1B2 O13 0.90 2.57 3.040(5) 113.0 .
N1B H1B1 O33 0.90 1.99 2.808(5) 150.0 2_646
N1B H1B1 O31 0.90 2.61 3.406(6) 148.6 2_646
N4A H4A2 OW2 0.90 1.89 2.778(5) 169.3 2_546
N4A H4A1 O21 0.90 2.08 2.892(5) 150.4 1_455
N4A H4A1 O22 0.90 2.50 3.186(6) 133.2 1_455
N2B H2B2 OW2 0.90 1.89 2.778(5) 169.3 2_546
N2B H2B1 O21 0.90 2.08 2.892(5) 150.4 1_455
N2B H2B1 O22 0.90 2.50 3.186(6) 133.2 1_455

loop_
_geom_torsion_atom_site_label_1
_geom_torsion_atom_site_label_2
_geom_torsion_atom_site_label_3
_geom_torsion_atom_site_label_4
_geom_torsion
N1A C1A C2A N2A 165.4(3)
C1A C2A N2A C3A -56.9(4)
C2A N2A C3A C4A -56.7(4)
N2A C3A C4A C5A 172.5(3)
C3A C4A C5A N3A 179.7(3)
C4A C5A N3A C6A 63.2(4)
C5A N3A C6A C7A 66.1(5)
N3A C6A C7A N4A -164.6(4)
C6A C7A N4A C8A 54.6(5)
C7A N4A C8A C9A 57.8(4)
N4A C8A C9A C10A -170.1(3)
C8A C9A C10A N1A -177.0(3)
C9A C10A N1A C1A -64.5(4)
C10A N1A C1A C2A -65.7(4)
N1B C1B C2B N2B -164.6(4)
C1B C2B N2B C3B 54.6(5)
C2B N2B C3B C4B 57.8(4)
N2B C3B C4B C5B -170.1(3)
C3B C4B C5B N3B -177.0(3)
C4B C5B N3B C6B -64.5(4)
C5B N3B C6B C7B -65.7(4)
N3B C6B C7B N4B 165.4(3)
C6B C7B N4B C8B -56.9(4)
C7B N4B C8B C9B -56.7(4)
N4B C8B C9B C10B 172.5(3)
C8B C9B C10B N1B 179.7(3)
C9B C10B N1B C1B 63.2(4)
C10B N1B C1B C2B 66.1(5)
